data_4325370
loop_
_publ_author_name
'Biing-Chiau Tzeng'
'Bo-So Chen'
'Chang-Kai Chen'
'Yuan-Ping Chang'
'Wen-Chian Tzeng'
'Tsung-Yi Lin'
'Gene-Hsiang Lee'
'Pi-Tai Chou'
'Yu-Jie Fu'
'A. Hsiu-Hua Chang'

_publ_section_title
;
 pH-Dependent Spectroscopic and Luminescent Properties, and Metal-Ion
 Recognition Studies of Re(I) Complexes Containing
 2-(2'-Pyridyl)benzimidazole and 2-(2'-Pyridyl)benzimidazolate
;
_journal_name_full 'Inorganic Chemistry'
_journal_page_first 5379
_journal_page_last 5388
_journal_paper_doi 10.1021/ic1019058
_journal_volume 50
_journal_year 2011
_chemical_formula_sum 'C34 H25 Au Cl2 O6 P Re n4'
_chemical_formula_weight 1070.62
_chemical_name_systematic
; 
 ? 
;
_space_group_IT_number 2
_symmetry_cell_setting triclinic
_symmetry_space_group_name_Hall '-P 1'
_symmetry_space_group_name_H-M 'P -1'
_atom_sites_solution_hydrogens geom
_atom_sites_solution_primary direct
_atom_sites_solution_secondary difmap
_audit_creation_method SHELXL-97
_cell_angle_alpha 79.0817(12)
_cell_angle_beta 75.7238(10)
_cell_angle_gamma 82.9814(12)
_cell_formula_units_Z 2
_cell_length_a 10.7751(2)
_cell_length_b 11.4767(2)
_cell_length_c 14.8100(3)
_cell_measurement_reflns_used all
_cell_measurement_temperature 150(1)
_cell_measurement_theta_max 27.50
_cell_measurement_theta_min 1.00
_cell_volume 1737.26(6)
_computing_cell_refinement DENZO-SMN
_computing_data_collection 'NONIUS COLLECT'
_computing_data_reduction DENZO-SMN
_computing_molecular_graphics 'Bruker SHELXTL'
_computing_publication_material 'Bruker SHELXTL'
_computing_structure_refinement 'SHELXL-97 (Sheldrick, 1997)'
_computing_structure_solution 'SHELXS-97 (Sheldrick, 1990)'
_diffrn_ambient_temperature 150(1)
_diffrn_measured_fraction_theta_full 0.996
_diffrn_measured_fraction_theta_max 0.996
_diffrn_measurement_device_type 'NONIUS KappaCCD'
_diffrn_measurement_method '\w scans'
_diffrn_radiation_monochromator graphite
_diffrn_radiation_source 'fine-focus sealed tube'
_diffrn_radiation_type MoK\a
_diffrn_radiation_wavelength 0.71073
_diffrn_reflns_av_R_equivalents 0.0682
_diffrn_reflns_av_sigmaI/netI 0.0595
_diffrn_reflns_limit_h_max 13
_diffrn_reflns_limit_h_min -13
_diffrn_reflns_limit_k_max 14
_diffrn_reflns_limit_k_min -14
_diffrn_reflns_limit_l_max 19
_diffrn_reflns_limit_l_min -19
_diffrn_reflns_number 25421
_diffrn_reflns_theta_full 27.50
_diffrn_reflns_theta_max 27.50
_diffrn_reflns_theta_min 1.44
_exptl_absorpt_coefficient_mu 7.949
_exptl_absorpt_correction_T_max 0.472
_exptl_absorpt_correction_T_min 0.223
_exptl_absorpt_correction_type multi-scan
_exptl_crystal_colour yellow
_exptl_crystal_density_diffrn 2.047
_exptl_crystal_description block
_exptl_crystal_F_000 1016
_exptl_crystal_size_max 0.22
_exptl_crystal_size_mid 0.15
_exptl_crystal_size_min 0.10
_refine_diff_density_max 4.655
_refine_diff_density_min -2.460
_refine_diff_density_rms 0.197
_refine_ls_extinction_coef 0.00025(13)
_refine_ls_extinction_expression Fc^*^=kFc[1+0.001xFc^2^\l^3^/sin(2\q)]^-1/4^
_refine_ls_extinction_method SHELXL
_refine_ls_goodness_of_fit_ref 1.071
_refine_ls_hydrogen_treatment mixed
_refine_ls_matrix_type full
_refine_ls_number_parameters 443
_refine_ls_number_reflns 7950
_refine_ls_number_restraints 0
_refine_ls_restrained_S_all 1.071
_refine_ls_R_factor_all 0.0602
_refine_ls_R_factor_gt 0.0386
_refine_ls_shift/su_max 0.001
_refine_ls_shift/su_mean 0.000
_refine_ls_structure_factor_coef Fsqd
_refine_ls_weighting_details 'calc w=1/[\s^2^(Fo^2^)+(0.0500P)^2^+1.7243P] where P=(Fo^2^+2Fc^2^)/3'
_refine_ls_weighting_scheme calc
_refine_ls_wR_factor_gt 0.0905
_refine_ls_wR_factor_ref 0.1034
_reflns_number_gt 6098
_reflns_number_total 7950
_reflns_threshold_expression >2sigma(I)
_cod_data_source_file ic1019058_si_002_3.cif
_cod_data_source_block 3
_cod_original_cell_volume 1737.27(6)
_cod_original_formula_sum 'C34 H25 Au Cl2 n4 O6 P Re'
_cod_database_code 4325370

loop_
_symmetry_equiv_pos_as_xyz
'x, y, z'
'-x, -y, -z'

loop_
_atom_site_label
_atom_site_type_symbol
_atom_site_fract_x
_atom_site_fract_y
_atom_site_fract_z
_atom_site_U_iso_or_equiv
_atom_site_adp_type
_atom_site_occupancy
_atom_site_symmetry_multiplicity
_atom_site_calc_flag
_atom_site_refinement_flags
Re Re 0.30730(2) 0.89967(2) -0.270933(17) 0.02529(9) Uani 1 1 d .
Au Au 0.02920(2) 0.72972(2) 0.135150(16) 0.02471(9) Uani 1 1 d .
P1 P 0.01233(16) 0.62622(15) 0.28137(11) 0.0243(4) Uani 1 1 d .
O1 O 0.5617(5) 0.8972(5) -0.4211(4) 0.0537(16) Uani 1 1 d .
O2 O 0.1794(5) 1.0360(5) -0.4275(3) 0.0367(11) Uani 1 1 d .
O3 O 0.2410(6) 0.6805(5) -0.3352(4) 0.0524(15) Uani 1 1 d .
O4 O 0.3349(4) 1.0508(4) -0.2117(3) 0.0281(10) Uani 1 1 d .
O5 O 0.4469(5) 1.1603(5) -0.1634(4) 0.0498(14) Uani 1 1 d .
O6 O 0.5453(5) 1.0172(5) -0.2386(4) 0.0495(14) Uani 1 1 d .
N1 n 0.4460(6) 1.0748(6) -0.2036(4) 0.0370(14) Uani 1 1 d .
N2 n 0.3817(5) 0.8004(5) -0.1510(4) 0.0273(12) Uani 1 1 d .
N3 n 0.1462(5) 0.8944(4) -0.1513(4) 0.0225(11) Uani 1 1 d .
N4 n 0.0569(5) 0.8215(5) -0.0004(3) 0.0247(12) Uani 1 1 d .
C1 C 0.4685(7) 0.9005(7) -0.3650(5) 0.0375(17) Uani 1 1 d .
C2 C 0.2270(6) 0.9891(6) -0.3679(4) 0.0274(14) Uani 1 1 d .
C3 C 0.2674(7) 0.7615(6) -0.3096(5) 0.0359(16) Uani 1 1 d .
C4 C 0.5029(7) 0.7592(7) -0.1531(5) 0.0373(17) Uani 1 1 d .
H4A H 0.5628 0.7690 -0.2124 0.045 Uiso 1 1 calc R
C5 C 0.5475(7) 0.7037(7) -0.0755(5) 0.046(2) Uani 1 1 d .
H5A H 0.6353 0.6756 -0.0814 0.055 Uiso 1 1 calc R
C6 C 0.4622(7) 0.6895(8) 0.0112(5) 0.048(2) Uani 1 1 d .
H6A H 0.4904 0.6520 0.0664 0.057 Uiso 1 1 calc R
C7 C 0.3347(7) 0.7306(7) 0.0169(5) 0.0393(18) Uani 1 1 d .
H7A H 0.2749 0.7223 0.0763 0.047 Uiso 1 1 calc R
C8 C 0.2949(6) 0.7836(5) -0.0638(4) 0.0237(13) Uani 1 1 d .
C9 C 0.1645(5) 0.8331(6) -0.0704(4) 0.0239(14) Uani 1 1 d .
C10 C 0.0164(6) 0.9310(5) -0.1355(4) 0.0225(13) Uani 1 1 d .
C11 C -0.0580(6) 0.9991(5) -0.1949(4) 0.0267(14) Uani 1 1 d .
H11A H -0.0209 1.0330 -0.2581 0.032 Uiso 1 1 calc R
C12 C -0.1892(7) 1.0145(6) -0.1563(5) 0.0324(15) Uani 1 1 d .
H12A H -0.2431 1.0591 -0.1947 0.039 Uiso 1 1 calc R
C13 C -0.2435(6) 0.9677(6) -0.0647(5) 0.0317(15) Uani 1 1 d .
H13A H -0.3338 0.9805 -0.0419 0.038 Uiso 1 1 calc R
C14 C -0.1710(7) 0.9024(6) -0.0044(5) 0.0313(15) Uani 1 1 d .
H14A H -0.2090 0.8708 0.0592 0.038 Uiso 1 1 calc R
C15 C -0.0398(6) 0.8855(5) -0.0418(4) 0.0226(13) Uani 1 1 d .
C16 C 0.1040(6) 0.6928(5) 0.3437(4) 0.0247(13) Uani 1 1 d .
C17 C 0.0462(6) 0.7501(6) 0.4189(4) 0.0328(15) Uani 1 1 d .
H17A H -0.0441 0.7508 0.4432 0.039 Uiso 1 1 calc R
C18 C 0.1207(8) 0.8072(6) 0.4592(5) 0.0386(17) Uani 1 1 d .
H18A H 0.0808 0.8473 0.5107 0.046 Uiso 1 1 calc R
C19 C 0.2518(7) 0.8057(7) 0.4248(5) 0.0383(17) Uani 1 1 d .
H19A H 0.3018 0.8453 0.4524 0.046 Uiso 1 1 calc R
C20 C 0.3103(7) 0.7471(6) 0.3509(5) 0.0369(17) Uani 1 1 d .
H20A H 0.4010 0.7448 0.3283 0.044 Uiso 1 1 calc R
C21 C 0.2371(6) 0.6914(6) 0.3090(4) 0.0303(15) Uani 1 1 d .
H21A H 0.2774 0.6523 0.2569 0.036 Uiso 1 1 calc R
C22 C 0.0766(6) 0.4727(6) 0.2830(4) 0.0274(14) Uani 1 1 d .
C23 C 0.1334(6) 0.4115(6) 0.3540(5) 0.0327(15) Uani 1 1 d .
H23A H 0.1401 0.4512 0.4032 0.039 Uiso 1 1 calc R
C24 C 0.1809(6) 0.2932(6) 0.3552(5) 0.0328(16) Uani 1 1 d .
H24A H 0.2218 0.2530 0.4036 0.039 Uiso 1 1 calc R
C25 C 0.1680(7) 0.2357(7) 0.2860(6) 0.0431(19) Uani 1 1 d .
H25A H 0.1975 0.1540 0.2878 0.052 Uiso 1 1 calc R
C26 C 0.1126(7) 0.2941(7) 0.2129(6) 0.0422(19) Uani 1 1 d .
H26A H 0.1057 0.2528 0.1647 0.051 Uiso 1 1 calc R
C27 C 0.0670(7) 0.4141(6) 0.2102(5) 0.0351(16) Uani 1 1 d .
H27A H 0.0300 0.4552 0.1600 0.042 Uiso 1 1 calc R
C28 C -0.1502(6) 0.6274(6) 0.3540(4) 0.0257(14) Uani 1 1 d .
C29 C -0.2320(6) 0.7281(6) 0.3419(4) 0.0284(15) Uani 1 1 d .
H29A H -0.2041 0.7926 0.2934 0.034 Uiso 1 1 calc R
C30 C -0.3543(6) 0.7369(6) 0.3994(5) 0.0300(15) Uani 1 1 d .
H30A H -0.4094 0.8074 0.3913 0.036 Uiso 1 1 calc R
C31 C -0.3952(7) 0.6416(7) 0.4689(5) 0.0354(17) Uani 1 1 d .
H31A H -0.4782 0.6472 0.5096 0.043 Uiso 1 1 calc R
C32 C -0.3165(7) 0.5394(7) 0.4792(5) 0.0388(18) Uani 1 1 d .
H32A H -0.3470 0.4735 0.5254 0.047 Uiso 1 1 calc R
C33 C -0.1915(6) 0.5302(6) 0.4226(4) 0.0304(15) Uani 1 1 d .
H33A H -0.1365 0.4597 0.4309 0.036 Uiso 1 1 calc R
C34 C -0.3149(12) 0.5575(10) 0.1934(9) 0.098(4) Uani 1 1 d .
H34A H -0.3261 0.6455 0.1847 0.117 Uiso 1 1 calc R
H34B H -0.2604 0.5301 0.2394 0.117 Uiso 1 1 calc R
Cl1 Cl -0.4660(3) 0.5000(3) 0.2393(2) 0.0914(10) Uani 1 1 d .
Cl2 Cl -0.2376(3) 0.5138(3) 0.0864(3) 0.1029(11) Uani 1 1 d .

loop_
_atom_site_aniso_label
_atom_site_aniso_U_11
_atom_site_aniso_U_22
_atom_site_aniso_U_33
_atom_site_aniso_U_23
_atom_site_aniso_U_13
_atom_site_aniso_U_12
Re 0.02408(15) 0.02620(16) 0.02251(14) -0.00246(11) -0.00242(10) 0.00136(11)
Au 0.02615(15) 0.02795(16) 0.01995(14) -0.00200(10) -0.00569(9) -0.00406(10)
P1 0.0257(9) 0.0254(9) 0.0218(8) -0.0021(7) -0.0065(6) -0.0025(7)
O1 0.033(3) 0.073(4) 0.038(3) -0.007(3) 0.015(2) 0.008(3)
O2 0.038(3) 0.043(3) 0.027(3) -0.003(2) -0.009(2) 0.003(2)
O3 0.077(4) 0.033(3) 0.057(4) -0.014(3) -0.029(3) -0.002(3)
O4 0.025(2) 0.028(3) 0.030(2) -0.005(2) -0.0056(18) -0.0043(19)
O5 0.048(3) 0.053(4) 0.053(3) -0.019(3) -0.003(3) -0.024(3)
O6 0.024(3) 0.055(4) 0.071(4) -0.019(3) -0.008(2) -0.001(2)
N1 0.035(4) 0.045(4) 0.030(3) -0.003(3) -0.004(3) -0.010(3)
N2 0.021(3) 0.029(3) 0.028(3) -0.004(2) -0.002(2) 0.002(2)
N3 0.023(3) 0.020(3) 0.026(3) -0.003(2) -0.008(2) -0.002(2)
N4 0.026(3) 0.029(3) 0.020(3) 0.001(2) -0.007(2) -0.005(2)
C1 0.034(4) 0.043(5) 0.034(4) 0.003(3) -0.014(3) 0.002(3)
C2 0.025(3) 0.031(4) 0.021(3) -0.008(3) 0.004(3) 0.005(3)
C3 0.041(4) 0.027(4) 0.037(4) 0.001(3) -0.012(3) 0.005(3)
C4 0.025(4) 0.046(5) 0.033(4) -0.001(3) 0.001(3) 0.004(3)
C5 0.029(4) 0.057(5) 0.048(5) -0.002(4) -0.012(3) 0.007(4)
C6 0.031(4) 0.071(6) 0.037(4) 0.007(4) -0.015(3) 0.002(4)
C7 0.028(4) 0.057(5) 0.029(4) 0.006(3) -0.010(3) -0.006(3)
C8 0.025(3) 0.025(3) 0.022(3) 0.001(3) -0.009(2) -0.005(3)
C9 0.019(3) 0.032(4) 0.017(3) -0.001(3) 0.002(2) -0.005(3)
C10 0.022(3) 0.023(3) 0.022(3) -0.001(3) -0.006(2) -0.005(3)
C11 0.034(4) 0.020(3) 0.027(3) -0.004(3) -0.007(3) -0.001(3)
C12 0.034(4) 0.031(4) 0.033(4) -0.004(3) -0.013(3) 0.002(3)
C13 0.017(3) 0.035(4) 0.044(4) -0.014(3) -0.007(3) 0.001(3)
C14 0.033(4) 0.033(4) 0.027(3) -0.006(3) -0.004(3) -0.004(3)
C15 0.021(3) 0.020(3) 0.028(3) -0.005(3) -0.008(2) 0.001(2)
C16 0.028(3) 0.022(3) 0.023(3) 0.002(3) -0.009(2) -0.003(3)
C17 0.031(4) 0.040(4) 0.029(4) -0.002(3) -0.011(3) -0.005(3)
C18 0.044(4) 0.034(4) 0.043(4) -0.017(3) -0.014(3) 0.002(3)
C19 0.041(4) 0.035(4) 0.045(4) -0.005(3) -0.019(3) -0.010(3)
C20 0.031(4) 0.039(4) 0.042(4) 0.004(3) -0.012(3) -0.014(3)
C21 0.029(4) 0.034(4) 0.025(3) -0.001(3) -0.003(3) -0.004(3)
C22 0.027(3) 0.024(4) 0.029(3) -0.001(3) -0.004(3) -0.004(3)
C23 0.034(4) 0.037(4) 0.027(3) -0.007(3) -0.005(3) -0.003(3)
C24 0.035(4) 0.027(4) 0.035(4) -0.001(3) -0.011(3) 0.007(3)
C25 0.035(4) 0.028(4) 0.062(5) -0.010(4) -0.001(4) -0.004(3)
C26 0.046(5) 0.034(4) 0.052(5) -0.021(4) -0.012(4) 0.000(4)
C27 0.038(4) 0.039(4) 0.032(4) -0.008(3) -0.011(3) -0.005(3)
C28 0.028(3) 0.031(4) 0.022(3) -0.009(3) -0.008(2) -0.002(3)
C29 0.032(4) 0.033(4) 0.023(3) -0.001(3) -0.010(3) -0.011(3)
C30 0.024(3) 0.030(4) 0.038(4) -0.005(3) -0.010(3) -0.005(3)
C31 0.024(4) 0.048(5) 0.036(4) -0.012(3) -0.004(3) -0.007(3)
C32 0.031(4) 0.050(5) 0.036(4) 0.008(3) -0.017(3) -0.010(3)
C33 0.031(4) 0.033(4) 0.029(4) 0.000(3) -0.013(3) -0.006(3)
C34 0.140(11) 0.063(7) 0.130(11) -0.035(7) -0.097(9) 0.001(7)
Cl1 0.105(2) 0.0734(19) 0.103(2) -0.0177(17) -0.0533(19) 0.0299(17)
Cl2 0.108(3) 0.099(2) 0.121(3) -0.034(2) -0.064(2) 0.0205(19)

loop_
_atom_type_symbol
_atom_type_description
_atom_type_scat_dispersion_real
_atom_type_scat_dispersion_imag
_atom_type_scat_source
C C 0.0033 0.0016 'International Tables Vol C Tables 4.2.6.8 and 6.1.1.4'
H H 0.0000 0.0000 'International Tables Vol C Tables 4.2.6.8 and 6.1.1.4'
N N 0.0061 0.0033 'International Tables Vol C Tables 4.2.6.8 and 6.1.1.4'
O O 0.0106 0.0060 'International Tables Vol C Tables 4.2.6.8 and 6.1.1.4'
P P 0.1023 0.0942 'International Tables Vol C Tables 4.2.6.8 and 6.1.1.4'
Cl Cl 0.1484 0.1585 'International Tables Vol C Tables 4.2.6.8 and 6.1.1.4'
Re Re -1.0185 7.2310 'International Tables Vol C Tables 4.2.6.8 and 6.1.1.4'
Au Au -2.0133 8.8022 'International Tables Vol C Tables 4.2.6.8 and 6.1.1.4'

loop_
_geom_angle_atom_site_label_1
_geom_angle_atom_site_label_2
_geom_angle_atom_site_label_3
_geom_angle
C3 Re C2 85.7(3)
C3 Re C1 89.7(3)
C2 Re C1 88.0(3)
C3 Re n3 94.2(3)
C2 Re n3 100.0(2)
C1 Re n3 171.3(2)
C3 Re O4 173.1(2)
C2 Re O4 96.5(2)
C1 Re O4 96.8(3)
N3 Re O4 79.00(17)
C3 Re n2 94.9(2)
C2 Re n2 174.6(2)
C1 Re n2 97.3(2)
N3 Re n2 74.65(19)
O4 Re n2 82.20(18)
N4 Au P1 176.39(15)
C22 P1 C28 108.0(3)
C22 P1 C16 106.4(3)
C28 P1 C16 105.2(3)
C22 P1 Au 113.2(2)
C28 P1 Au 114.2(2)
C16 P1 Au 109.2(2)
N1 O4 Re 123.5(4)
O6 n1 O5 122.8(6)
O6 n1 O4 120.3(6)
O5 n1 O4 116.8(6)
C4 n2 C8 117.0(5)
C4 n2 Re 126.1(4)
C8 n2 Re 116.9(4)
C9 n3 C10 105.9(5)
C9 n3 Re 117.2(4)
C10 n3 Re 136.6(4)
C9 n4 C15 103.9(5)
C9 n4 Au 130.8(4)
C15 n4 Au 125.2(4)
O1 C1 Re 177.3(7)
O2 C2 Re 175.8(6)
O3 C3 Re 177.6(6)
N2 C4 C5 124.5(7)
C4 C5 C6 118.5(7)
C5 C6 C7 119.1(7)
C8 C7 C6 119.8(6)
C7 C8 n2 121.1(6)
C7 C8 C9 127.0(6)
N2 C8 C9 111.9(5)
N3 C9 n4 114.7(5)
N3 C9 C8 119.0(5)
N4 C9 C8 126.3(5)
N3 C10 C15 107.5(5)
N3 C10 C11 131.7(6)
C15 C10 C11 120.7(6)
C12 C11 C10 116.4(6)
C13 C12 C11 122.3(6)
C12 C13 C14 122.1(6)
C13 C14 C15 116.4(6)
C14 C15 C10 122.0(6)
C14 C15 n4 130.0(6)
C10 C15 n4 108.0(5)
C17 C16 C21 119.8(6)
C17 C16 P1 122.4(5)
C21 C16 P1 117.7(5)
C16 C17 C18 119.7(6)
C19 C18 C17 120.4(7)
C20 C19 C18 120.2(7)
C19 C20 C21 120.1(7)
C20 C21 C16 119.8(6)
C23 C22 C27 119.2(6)
C23 C22 P1 121.9(5)
C27 C22 P1 118.8(5)
C22 C23 C24 121.5(6)
C25 C24 C23 119.1(6)
C24 C25 C26 121.3(7)
C25 C26 C27 119.9(7)
C26 C27 C22 119.0(7)
C29 C28 C33 120.1(6)
C29 C28 P1 118.6(5)
C33 C28 P1 121.3(5)
C28 C29 C30 121.1(6)
C31 C30 C29 119.1(7)
C32 C31 C30 120.2(7)
C31 C32 C33 121.2(7)
C28 C33 C32 118.2(6)
Cl2 C34 Cl1 112.4(5)

loop_
_geom_bond_atom_site_label_1
_geom_bond_atom_site_label_2
_geom_bond_distance
Re C3 1.913(8)
Re C2 1.923(7)
Re C1 1.940(7)
Re n3 2.151(5)
Re O4 2.168(4)
Re n2 2.193(5)
Au n4 2.051(5)
Au P1 2.2400(16)
P1 C22 1.811(7)
P1 C28 1.815(6)
P1 C16 1.821(6)
O1 C1 1.136(8)
O2 C2 1.145(8)
O3 C3 1.157(8)
O4 n1 1.298(7)
O5 n1 1.242(8)
O6 n1 1.239(7)
N2 C4 1.328(8)
N2 C8 1.391(8)
N3 C9 1.316(7)
N3 C10 1.386(8)
N4 C9 1.353(7)
N4 C15 1.400(8)
C4 C5 1.370(10)
C5 C6 1.377(10)
C6 C7 1.384(10)
C7 C8 1.377(9)
C8 C9 1.469(8)
C10 C15 1.398(8)
C10 C11 1.400(8)
C11 C12 1.391(9)
C12 C13 1.371(9)
C13 C14 1.385(9)
C14 C15 1.390(9)
C16 C17 1.377(9)
C16 C21 1.398(9)
C17 C18 1.393(9)
C18 C19 1.377(11)
C19 C20 1.372(10)
C20 C21 1.390(9)
C22 C23 1.381(9)
C22 C27 1.403(9)
C23 C24 1.390(9)
C24 C25 1.362(10)
C25 C26 1.386(11)
C26 C27 1.402(10)
C28 C29 1.377(9)
C28 C33 1.394(9)
C29 C30 1.385(9)
C30 C31 1.385(9)
C31 C32 1.368(10)
C32 C33 1.403(9)
C34 Cl2 1.733(13)
C34 Cl1 1.759(13)
